data_4127159
loop_
_publ_author_name
'Paul, Mithun'
'Chakraborty, Shaunak'
'Desiraju, Gautam R.'

_publ_section_title
;
 Six-component Molecular Solids, ABC[D1-(x+y)ExFy]2.
;
_journal_name_full 'Journal of the American Chemical Society'
_journal_paper_doi 10.1021/jacs.7b12501
_journal_year 2018
_chemical_formula_moiety 'C12 H12 N2, C10 H8 N2, 2(C6 H5 Br0.40 Cl0.25 O2), C8 H12 N2, 0.'
_chemical_formula_sum 'C42.72 H42 Br0.79 Cl0.49 N6 O4'
_chemical_formula_weight 784.01
_space_group_crystal_system triclinic
_space_group_IT_number 2
_space_group_name_Hall '-P 1'
_space_group_name_H-M_alt 'P -1'
_symmetry_space_group_name_Hall '-P 1'
_symmetry_space_group_name_H-M 'P -1'
_atom_sites_solution_hydrogens geom
_audit_creation_method SHELXL-2014/7
_cell_angle_alpha 97.02(2)
_cell_angle_beta 95.61(2)
_cell_angle_gamma 91.83(2)
_cell_formula_units_Z 1
_cell_length_a 7.645(6)
_cell_length_b 8.850(7)
_cell_length_c 14.623(11)
_cell_measurement_reflns_used 6928
_cell_measurement_temperature 113(2)
_cell_measurement_theta_max 25.37
_cell_measurement_theta_min 3.15
_cell_volume 976.3(13)
_computing_structure_refinement 'SHELXL-2014/7 (Sheldrick, 2014)'
_diffrn_ambient_temperature 113(2)
_diffrn_measured_fraction_theta_full 0.996
_diffrn_measured_fraction_theta_max 0.992
_diffrn_measurement_device_type CMOS
_diffrn_radiation_type MoK\a
_diffrn_radiation_wavelength 0.71073
_diffrn_reflns_av_R_equivalents 0.0302
_diffrn_reflns_av_unetI/netI 0.0233
_diffrn_reflns_Laue_measured_fraction_full 0.996
_diffrn_reflns_Laue_measured_fraction_max 0.992
_diffrn_reflns_limit_h_max 9
_diffrn_reflns_limit_h_min -9
_diffrn_reflns_limit_k_max 11
_diffrn_reflns_limit_k_min -11
_diffrn_reflns_limit_l_max 18
_diffrn_reflns_limit_l_min -18
_diffrn_reflns_number 29159
_diffrn_reflns_point_group_measured_fraction_full 0.996
_diffrn_reflns_point_group_measured_fraction_max 0.992
_diffrn_reflns_theta_full 25.242
_diffrn_reflns_theta_max 27.277
_diffrn_reflns_theta_min 2.898
_exptl_absorpt_coefficient_mu 0.922
_exptl_crystal_colour yellow
_exptl_crystal_density_diffrn 1.334
_exptl_crystal_description block
_exptl_crystal_F_000 408.3
_exptl_crystal_size_max 0.49
_exptl_crystal_size_mid 0.34
_exptl_crystal_size_min 0.25
_refine_diff_density_max 0.326
_refine_diff_density_min -0.252
_refine_diff_density_rms 0.039
_refine_ls_extinction_method none
_refine_ls_goodness_of_fit_ref 1.067
_refine_ls_hydrogen_treatment constr
_refine_ls_matrix_type full
_refine_ls_number_parameters 252
_refine_ls_number_reflns 4353
_refine_ls_number_restraints 0
_refine_ls_restrained_S_all 1.067
_refine_ls_R_factor_all 0.0609
_refine_ls_R_factor_gt 0.0424
_refine_ls_shift/su_max 0.001
_refine_ls_shift/su_mean 0.000
_refine_ls_structure_factor_coef Fsqd
_refine_ls_weighting_details 'w=1/[\s^2^(Fo^2^)+(0.0462P)^2^+0.3604P] where P=(Fo^2^+2Fc^2^)/3'
_refine_ls_weighting_scheme calc
_refine_ls_wR_factor_gt 0.1028
_refine_ls_wR_factor_ref 0.1104
_reflns_Friedel_coverage 0.000
_reflns_number_gt 3436
_reflns_number_total 4353
_reflns_threshold_expression 'I > 2\s(I)'
_cod_data_source_file ja7b12501_si_003.cif
_cod_data_source_block S1
_cod_database_code 4127159
_shelx_shelxl_version_number 2014/7
_shelx_space_group_comment
;
The symmetry employed for this shelxl refinement is uniquely defined
by the following loop, which should always be used as a source of
symmetry information in preference to the above space-group names.
They are only intended as comments.
;

loop_
_space_group_symop_operation_xyz
'x, y, z'
'-x, -y, -z'

loop_
_atom_site_label
_atom_site_type_symbol
_atom_site_fract_x
_atom_site_fract_y
_atom_site_fract_z
_atom_site_U_iso_or_equiv
_atom_site_adp_type
_atom_site_occupancy
_atom_site_site_symmetry_order
_atom_site_calc_flag
_atom_site_refinement_flags_posn
_atom_site_refinement_flags_adp
_atom_site_refinement_flags_occupancy
Cl1 Cl 0.148(2) 0.9314(17) 0.1323(10) 0.0432(6) Uani 0.2459 1 d . . P
C100 C 0.163(3) 0.997(2) 0.1564(15) 0.0432(6) Uani 0.359 1 d . . P
C1 C -0.0456(2) 0.9326(2) 0.19463(12) 0.0385(4) Uani 1 1 d . . .
C2 C -0.0597(3) 0.8257(2) 0.25747(13) 0.0414(4) Uani 1 1 d . . .
C3 C -0.2200(3) 0.7999(2) 0.29220(15) 0.0500(5) Uani 1 1 d . . .
H3 H -0.2303 0.7279 0.3329 0.060 Uiso 1 1 calc R U .
C4 C -0.3636(3) 0.8815(3) 0.26606(16) 0.0531(5) Uani 1 1 d . . .
H4 H -0.4706 0.8633 0.2889 0.064 Uiso 1 1 calc R U .
C5 C -0.3498(3) 0.9910(2) 0.20569(15) 0.0498(5) Uani 1 1 d . . .
H5 H -0.4467 1.0466 0.1894 0.060 Uiso 1 1 calc R U .
C6 C -0.1912(3) 1.0167(2) 0.16991(13) 0.0404(4) Uani 1 1 d . . .
O1 O 0.0877(2) 0.74961(18) 0.28119(11) 0.0588(4) Uani 1 1 d . . .
H1 H 0.0715 0.7036 0.3252 0.088 Uiso 1 1 calc R U .
O2 O -0.1687(2) 1.12076(17) 0.10996(10) 0.0543(4) Uani 1 1 d . . .
H2 H -0.2514 1.1775 0.1097 0.081 Uiso 1 1 calc R U .
Br1 Br 0.1598(3) 0.9574(3) 0.14500(15) 0.0432(6) Uani 0.3951 1 d . . P
C7 C -0.0857(3) 0.3743(3) 0.31050(16) 0.0629(6) Uani 1 1 d . . .
H7A H -0.1332 0.2717 0.3069 0.094 Uiso 0.5 1 calc R U P
H7B H -0.1714 0.4357 0.2821 0.094 Uiso 0.5 1 calc R U P
H7C H 0.0184 0.3745 0.2787 0.094 Uiso 0.5 1 calc R U P
H7D H -0.0576 0.4495 0.2715 0.094 Uiso 0.5 1 calc R U P
H7E H -0.0194 0.2856 0.2964 0.094 Uiso 0.5 1 calc R U P
H7F H -0.2092 0.3468 0.2998 0.094 Uiso 0.5 1 calc R U P
C8 C -0.0403(3) 0.4384(2) 0.41031(14) 0.0424(4) Uani 1 1 d . . .
C9 C 0.0682(2) 0.6453(2) 0.51670(14) 0.0415(4) Uani 1 1 d . . .
C10 C 0.1420(3) 0.8074(2) 0.53231(19) 0.0620(6) Uani 1 1 d . . .
H10A H 0.1652 0.8397 0.5976 0.093 Uiso 0.5 1 calc R U P
H10B H 0.2494 0.8134 0.5037 0.093 Uiso 0.5 1 calc R U P
H10C H 0.0584 0.8723 0.5056 0.093 Uiso 0.5 1 calc R U P
H10D H 0.1501 0.8440 0.4736 0.093 Uiso 0.5 1 calc R U P
H10E H 0.0659 0.8702 0.5675 0.093 Uiso 0.5 1 calc R U P
H10F H 0.2569 0.8113 0.5657 0.093 Uiso 0.5 1 calc R U P
N1 N 0.0284(2) 0.58242(17) 0.42824(11) 0.0440(4) Uani 1 1 d . . .
C11 C 0.4852(3) 0.5538(3) 0.87716(16) 0.0559(6) Uani 1 1 d . . .
H11 H 0.3920 0.4952 0.8434 0.067 Uiso 1 1 calc R U .
C12 C 0.6474(3) 0.4892(3) 0.88730(15) 0.0557(6) Uani 1 1 d . . .
H12 H 0.6611 0.3900 0.8605 0.067 Uiso 1 1 calc R U .
C13 C 0.7894(3) 0.5725(2) 0.93743(14) 0.0485(5) Uani 1 1 d . . .
C14 C 0.7582(3) 0.7186(3) 0.97574(17) 0.0622(6) Uani 1 1 d . . .
H14 H 0.8487 0.7794 1.0103 0.075 Uiso 1 1 calc R U .
C15 C 0.5918(3) 0.7738(3) 0.96247(17) 0.0617(6) Uani 1 1 d . . .
H15 H 0.5742 0.8720 0.9897 0.074 Uiso 1 1 calc R U .
C16 C 0.9717(3) 0.5106(3) 0.95076(16) 0.0624(6) Uani 1 1 d . . .
H16A H 0.9734 0.4135 0.9122 0.075 Uiso 1 1 calc R U .
H16B H 1.0556 0.5802 0.9301 0.075 Uiso 1 1 calc R U .
N2 N 0.4551(2) 0.6957(2) 0.91325(13) 0.0538(5) Uani 1 1 d . . .
C18 C 0.3583(3) 0.1815(3) 0.47694(19) 0.0651(6) Uani 1 1 d . . .
H18 H 0.3323 0.1030 0.5110 0.078 Uiso 1 1 calc R U .
C19 C 0.3258(3) 0.1543(3) 0.38250(19) 0.0649(6) Uani 1 1 d . . .
H19 H 0.2805 0.0598 0.3535 0.078 Uiso 1 1 calc R U .
C20 C 0.3621(3) 0.2714(3) 0.33124(17) 0.0648(6) Uani 1 1 d . . .
H20 H 0.3403 0.2573 0.2670 0.078 Uiso 1 1 calc R U .
C21 C 0.4311(3) 0.4093(3) 0.37726(16) 0.0572(6) Uani 1 1 d . . .
H21 H 0.4565 0.4895 0.3444 0.069 Uiso 1 1 calc R U .
C22 C 0.4621(3) 0.4266(2) 0.47319(14) 0.0469(5) Uani 1 1 d . . .
N3 N 0.4253(3) 0.3143(2) 0.52355(13) 0.0588(5) Uani 1 1 d . . .

loop_
_atom_site_aniso_label
_atom_site_aniso_U_11
_atom_site_aniso_U_22
_atom_site_aniso_U_33
_atom_site_aniso_U_23
_atom_site_aniso_U_13
_atom_site_aniso_U_12
Cl1 0.0392(6) 0.0449(17) 0.0457(13) 0.0072(11) 0.0050(7) -0.0022(10)
C100 0.0392(6) 0.0449(17) 0.0457(13) 0.0072(11) 0.0050(7) -0.0022(10)
C1 0.0404(10) 0.0403(10) 0.0342(9) 0.0037(8) 0.0016(7) 0.0032(8)
C2 0.0444(10) 0.0409(10) 0.0392(10) 0.0070(8) 0.0023(8) 0.0063(8)
C3 0.0561(12) 0.0478(11) 0.0498(12) 0.0163(9) 0.0109(10) 0.0055(9)
C4 0.0426(11) 0.0603(13) 0.0599(13) 0.0140(11) 0.0144(10) 0.0045(10)
C5 0.0409(11) 0.0552(12) 0.0552(12) 0.0111(10) 0.0055(9) 0.0138(9)
C6 0.0463(10) 0.0394(10) 0.0355(9) 0.0059(8) 0.0014(8) 0.0050(8)
O1 0.0549(9) 0.0671(10) 0.0622(10) 0.0327(8) 0.0091(7) 0.0208(8)
O2 0.0571(9) 0.0575(9) 0.0547(9) 0.0260(7) 0.0095(7) 0.0177(7)
Br1 0.0392(6) 0.0449(17) 0.0457(13) 0.0072(11) 0.0050(7) -0.0022(10)
C7 0.0745(16) 0.0615(14) 0.0489(13) 0.0025(11) -0.0061(11) 0.0030(12)
C8 0.0427(10) 0.0389(10) 0.0453(11) 0.0073(8) -0.0008(8) 0.0051(8)
C9 0.0411(10) 0.0338(9) 0.0494(11) 0.0082(8) -0.0008(8) 0.0039(8)
C10 0.0681(15) 0.0375(11) 0.0790(16) 0.0092(11) 0.0017(12) -0.0069(10)
N1 0.0474(9) 0.0375(9) 0.0485(10) 0.0139(7) 0.0006(7) 0.0039(7)
C11 0.0504(12) 0.0557(13) 0.0596(14) 0.0112(11) -0.0099(10) 0.0024(10)
C12 0.0640(14) 0.0458(12) 0.0543(13) 0.0020(10) -0.0077(10) 0.0138(10)
C13 0.0515(12) 0.0520(12) 0.0422(11) 0.0103(9) -0.0032(9) 0.0148(9)
C14 0.0607(14) 0.0515(13) 0.0677(15) -0.0016(11) -0.0182(12) 0.0112(11)
C15 0.0688(15) 0.0471(12) 0.0663(15) 0.0022(11) -0.0085(12) 0.0218(11)
C16 0.0563(13) 0.0770(16) 0.0544(13) 0.0094(12) -0.0013(10) 0.0252(12)
N2 0.0514(10) 0.0565(11) 0.0561(11) 0.0191(9) -0.0006(8) 0.0164(9)
C18 0.0723(16) 0.0500(13) 0.0736(16) 0.0049(12) 0.0195(13) -0.0114(12)
C19 0.0611(14) 0.0553(14) 0.0743(17) -0.0115(12) 0.0157(12) -0.0077(11)
C20 0.0709(16) 0.0651(15) 0.0552(14) -0.0083(12) 0.0111(12) -0.0020(12)
C21 0.0662(14) 0.0545(13) 0.0515(13) 0.0033(10) 0.0140(11) -0.0002(11)
C22 0.0442(11) 0.0472(11) 0.0505(12) 0.0031(9) 0.0138(9) 0.0027(9)
N3 0.0669(12) 0.0514(11) 0.0587(11) 0.0052(9) 0.0154(9) -0.0097(9)

loop_
_atom_type_symbol
_atom_type_description
_atom_type_scat_dispersion_real
_atom_type_scat_dispersion_imag
_atom_type_scat_source
C C 0.0033 0.0016 'International Tables Vol C Tables 4.2.6.8 and 6.1.1.4'
H H 0.0000 0.0000 'International Tables Vol C Tables 4.2.6.8 and 6.1.1.4'
N N 0.0061 0.0033 'International Tables Vol C Tables 4.2.6.8 and 6.1.1.4'
O O 0.0106 0.0060 'International Tables Vol C Tables 4.2.6.8 and 6.1.1.4'
Cl Cl 0.1484 0.1585 'International Tables Vol C Tables 4.2.6.8 and 6.1.1.4'
Br Br -0.2901 2.4595 'International Tables Vol C Tables 4.2.6.8 and 6.1.1.4'

loop_
_geom_angle_atom_site_label_1
_geom_angle_atom_site_label_2
_geom_angle_atom_site_label_3
_geom_angle
_geom_angle_site_symmetry_1
_geom_angle_site_symmetry_3
C6 C1 C2 119.75(18) . .
C6 C1 C100 115.2(6) . .
C2 C1 C100 124.1(6) . .
C6 C1 Br1 120.78(17) . .
C2 C1 Br1 119.46(17) . .
C100 C1 Br1 11.4(5) . .
C6 C1 Cl1 121.5(5) . .
C2 C1 Cl1 117.8(5) . .
C100 C1 Cl1 20.1(10) . .
Br1 C1 Cl1 8.9(5) . .
O1 C2 C3 122.75(18) . .
O1 C2 C1 117.38(17) . .
C3 C2 C1 119.87(17) . .
C4 C3 C2 119.88(19) . .
C4 C3 H3 120.1 . .
C2 C3 H3 120.1 . .
C3 C4 C5 120.7(2) . .
C3 C4 H4 119.6 . .
C5 C4 H4 119.6 . .
C6 C5 C4 119.93(18) . .
C6 C5 H5 120.0 . .
C4 C5 H5 120.0 . .
O2 C6 C5 123.10(17) . .
O2 C6 C1 117.10(17) . .
C5 C6 C1 119.79(18) . .
C2 O1 H1 109.5 . .
C6 O2 H2 109.5 . .
C8 C7 H7A 109.5 . .
C8 C7 H7B 109.5 . .
H7A C7 H7B 109.5 . .
C8 C7 H7C 109.5 . .
H7A C7 H7C 109.5 . .
H7B C7 H7C 109.5 . .
C8 C7 H7D 109.5 . .
H7A C7 H7D 141.1 . .
H7B C7 H7D 56.3 . .
H7C C7 H7D 56.3 . .
C8 C7 H7E 109.5 . .
H7A C7 H7E 56.3 . .
H7B C7 H7E 141.1 . .
H7C C7 H7E 56.3 . .
H7D C7 H7E 109.5 . .
C8 C7 H7F 109.5 . .
H7A C7 H7F 56.3 . .
H7B C7 H7F 56.3 . .
H7C C7 H7F 141.1 . .
H7D C7 H7F 109.5 . .
H7E C7 H7F 109.5 . .
N1 C8 C9 120.10(18) . 2_566
N1 C8 C7 117.48(18) . .
C9 C8 C7 122.42(19) 2_566 .
N1 C9 C8 120.44(18) . 2_566
N1 C9 C10 116.98(18) . .
C8 C9 C10 122.58(19) 2_566 .
C9 C10 H10A 109.5 . .
C9 C10 H10B 109.5 . .
H10A C10 H10B 109.5 . .
C9 C10 H10C 109.5 . .
H10A C10 H10C 109.5 . .
H10B C10 H10C 109.5 . .
C9 C10 H10D 109.5 . .
H10A C10 H10D 141.1 . .
H10B C10 H10D 56.3 . .
H10C C10 H10D 56.3 . .
C9 C10 H10E 109.5 . .
H10A C10 H10E 56.3 . .
H10B C10 H10E 141.1 . .
H10C C10 H10E 56.3 . .
H10D C10 H10E 109.5 . .
C9 C10 H10F 109.5 . .
H10A C10 H10F 56.3 . .
H10B C10 H10F 56.3 . .
H10C C10 H10F 141.1 . .
H10D C10 H10F 109.5 . .
H10E C10 H10F 109.5 . .
C9 N1 C8 119.46(17) . .
N2 C11 C12 123.6(2) . .
N2 C11 H11 118.2 . .
C12 C11 H11 118.2 . .
C11 C12 C13 119.9(2) . .
C11 C12 H12 120.0 . .
C13 C12 H12 120.0 . .
C14 C13 C12 116.6(2) . .
C14 C13 C16 120.3(2) . .
C12 C13 C16 123.1(2) . .
C15 C14 C13 119.7(2) . .
C15 C14 H14 120.2 . .
C13 C14 H14 120.2 . .
N2 C15 C14 124.3(2) . .
N2 C15 H15 117.9 . .
C14 C15 H15 117.9 . .
C16 C16 C13 113.3(2) 2_767 .
C16 C16 H16A 108.9 2_767 .
C13 C16 H16A 108.9 . .
C16 C16 H16B 108.9 2_767 .
C13 C16 H16B 108.9 . .
H16A C16 H16B 107.7 . .
C15 N2 C11 115.92(19) . .
N3 C18 C19 124.2(2) . .
N3 C18 H18 117.9 . .
C19 C18 H18 117.9 . .
C18 C19 C20 118.3(2) . .
C18 C19 H19 120.9 . .
C20 C19 H19 120.9 . .
C21 C20 C19 118.9(2) . .
C21 C20 H20 120.6 . .
C19 C20 H20 120.6 . .
C20 C21 C22 119.1(2) . .
C20 C21 H21 120.4 . .
C22 C21 H21 120.4 . .
N3 C22 C21 122.4(2) . .
N3 C22 C22 116.1(2) . 2_666
C21 C22 C22 121.5(2) . 2_666
C18 N3 C22 117.1(2) . .

loop_
_geom_bond_atom_site_label_1
_geom_bond_atom_site_label_2
_geom_bond_distance
_geom_bond_site_symmetry_2
Cl1 C1 1.814(17) .
C100 C1 1.83(2) .
C1 C6 1.401(3) .
C1 C2 1.406(3) .
C1 Br1 1.812(4) .
C2 O1 1.368(2) .
C2 C3 1.395(3) .
C3 C4 1.381(3) .
C3 H3 0.9300 .
C4 C5 1.396(3) .
C4 H4 0.9300 .
C5 C6 1.390(3) .
C5 H5 0.9300 .
C6 O2 1.365(2) .
O1 H1 0.8200 .
O2 H2 0.8200 .
C7 C8 1.503(3) .
C7 H7A 0.9600 .
C7 H7B 0.9600 .
C7 H7C 0.9600 .
C7 H7D 0.9600 .
C7 H7E 0.9600 .
C7 H7F 0.9600 .
C8 N1 1.348(3) .
C8 C9 1.400(3) 2_566
C9 N1 1.346(3) .
C9 C8 1.400(3) 2_566
C9 C10 1.507(3) .
C10 H10A 0.9600 .
C10 H10B 0.9600 .
C10 H10C 0.9600 .
C10 H10D 0.9600 .
C10 H10E 0.9600 .
C10 H10F 0.9600 .
C11 N2 1.338(3) .
C11 C12 1.385(3) .
C11 H11 0.9300 .
C12 C13 1.385(3) .
C12 H12 0.9300 .
C13 C14 1.383(3) .
C13 C16 1.517(3) .
C14 C15 1.382(3) .
C14 H14 0.9300 .
C15 N2 1.332(3) .
C15 H15 0.9300 .
C16 C16 1.499(5) 2_767
C16 H16A 0.9700 .
C16 H16B 0.9700 .
C18 N3 1.344(3) .
C18 C19 1.369(4) .
C18 H18 0.9300 .
C19 C20 1.387(4) .
C19 H19 0.9300 .
C20 C21 1.382(3) .
C20 H20 0.9300 .
C21 C22 1.388(3) .
C21 H21 0.9300 .
C22 N3 1.346(3) .
C22 C22 1.501(4) 2_666

loop_
_geom_hbond_atom_site_label_D
_geom_hbond_atom_site_label_H
_geom_hbond_atom_site_label_A
_geom_hbond_distance_DH
_geom_hbond_distance_HA
_geom_hbond_distance_DA
_geom_hbond_angle_DHA
_geom_hbond_site_symmetry_A
C5 H5 Br1 0.93 3.07 3.761(4) 132.3 1_455
O1 H1 N1 0.82 2.00 2.819(3) 177.2 .
O2 H2 N2 0.82 1.97 2.787(3) 170.5 2_576
C19 H19 Br1 0.93 3.11 3.772(4) 129.4 1_545

loop_
_geom_torsion_atom_site_label_1
_geom_torsion_atom_site_label_2
_geom_torsion_atom_site_label_3
_geom_torsion_atom_site_label_4
_geom_torsion
_geom_torsion_site_symmetry_1
_geom_torsion_site_symmetry_4
C6 C1 C2 O1 -178.26(17) . .
C100 C1 C2 O1 -9.5(8) . .
Br1 C1 C2 O1 2.8(2) . .
Cl1 C1 C2 O1 12.8(5) . .
C6 C1 C2 C3 2.4(3) . .
C100 C1 C2 C3 171.2(8) . .
Br1 C1 C2 C3 -176.55(16) . .
Cl1 C1 C2 C3 -166.5(5) . .
O1 C2 C3 C4 179.5(2) . .
C1 C2 C3 C4 -1.2(3) . .
C2 C3 C4 C5 -0.6(3) . .
C3 C4 C5 C6 1.2(3) . .
C4 C5 C6 O2 179.37(19) . .
C4 C5 C6 C1 0.0(3) . .
C2 C1 C6 O2 178.82(17) . .
C100 C1 C6 O2 9.1(7) . .
Br1 C1 C6 O2 -2.3(2) . .
Cl1 C1 C6 O2 -12.7(5) . .
C2 C1 C6 C5 -1.8(3) . .
C100 C1 C6 C5 -171.5(7) . .
Br1 C1 C6 C5 177.15(16) . .
Cl1 C1 C6 C5 166.7(5) . .
C8 C9 N1 C8 0.6(3) 2_566 .
C10 C9 N1 C8 -179.07(18) . .
C9 C8 N1 C9 -0.6(3) 2_566 .
C7 C8 N1 C9 178.89(19) . .
N2 C11 C12 C13 0.3(4) . .
C11 C12 C13 C14 0.5(3) . .
C11 C12 C13 C16 -179.3(2) . .
C12 C13 C14 C15 -0.3(4) . .
C16 C13 C14 C15 179.5(2) . .
C13 C14 C15 N2 -0.8(4) . .
C14 C13 C16 C16 66.7(4) . 2_767
C12 C13 C16 C16 -113.5(3) . 2_767
C14 C15 N2 C11 1.5(4) . .
C12 C11 N2 C15 -1.2(3) . .
N3 C18 C19 C20 -0.8(4) . .
C18 C19 C20 C21 0.8(4) . .
C19 C20 C21 C22 0.0(4) . .
C20 C21 C22 N3 -0.8(3) . .
C20 C21 C22 C22 179.6(2) . 2_666
C19 C18 N3 C22 0.0(4) . .
C21 C22 N3 C18 0.8(3) . .
C22 C22 N3 C18 -179.6(2) 2_666 .
